data_1505725
loop_
_publ_author_name
'Maekawa, Kensuke'
'Shiomi, Daisuke'
'Ise, Tomoaki'
'Sato, Kazunobu'
'Takui, Takeji'

_publ_section_title
;
 Experimental evidence for the triplet-like spin state appearing in
 ground-state singlet biradicals as a key feature for generalized
 ferrimagnetic spin alignment.
;
_journal_issue 5
_journal_name_full 'The journal of physical chemistry. B'
_journal_page_first 2102
_journal_page_last 2107
_journal_paper_doi 10.1021/jp056052y
_journal_volume 110
_journal_year 2006
_chemical_formula_moiety 'C29 H29 F18 N4 O11 Ni1.50'
_chemical_formula_sum 'C29 H29 F18 N4 Ni1.5 O11'
_chemical_formula_weight 1039.59
_chemical_name_systematic ?
_space_group_IT_number 2
_symmetry_cell_setting triclinic
_symmetry_Int_Tables_number 2
_symmetry_space_group_name_Hall '-P 1'
_symmetry_space_group_name_H-M 'P -1'
_audit_creation_method 'by CrystalStructure 3.6.0'
_cell_angle_alpha 73.052(7)
_cell_angle_beta 86.854(9)
_cell_angle_gamma 69.249(7)
_cell_formula_units_Z 2
_cell_length_a 8.78520(10)
_cell_length_b 14.58100(10)
_cell_length_c 17.7406(5)
_cell_measurement_reflns_used 6262
_cell_measurement_temperature 193.1
_cell_measurement_theta_max 27.5
_cell_measurement_theta_min 4.0
_cell_volume 2029.83(14)
_computing_cell_refinement CrystalClear
_computing_data_collection CrystalClear
_computing_data_reduction CrystalStructure
_computing_publication_material 'CrystalStructure 3.6.0'
_computing_structure_refinement CRYSTALS
_computing_structure_solution SIR92
_diffrn_detector_area_resol_mean 7.31
_diffrn_measured_fraction_theta_full 0.9462
_diffrn_measured_fraction_theta_max 0.9462
_diffrn_measurement_device_type 'Rigaku Mercury'
_diffrn_measurement_method \w
_diffrn_radiation_type 'Mo K\a'
_diffrn_radiation_wavelength 0.7107
_diffrn_reflns_av_R_equivalents 0.019
_diffrn_reflns_limit_h_max 7
_diffrn_reflns_limit_h_min -11
_diffrn_reflns_limit_k_max 18
_diffrn_reflns_limit_k_min -18
_diffrn_reflns_limit_l_max 15
_diffrn_reflns_limit_l_min -23
_diffrn_reflns_number 15826
_diffrn_reflns_theta_full 27.48
_diffrn_reflns_theta_max 27.48
_exptl_absorpt_coefficient_mu 0.844
_exptl_absorpt_correction_T_max 0.845
_exptl_absorpt_correction_T_min 0.773
_exptl_absorpt_correction_type numerical
_exptl_absorpt_process_details
;
    Higashi, T. (1999). Program for Absorption Correction.
    Rigaku Corporation, Tokyo, Japan.
;
_exptl_crystal_colour red
_exptl_crystal_density_diffrn 1.701
_exptl_crystal_density_method 'not measured'
_exptl_crystal_description prism
_exptl_crystal_F_000 1046.00
_exptl_crystal_size_max 0.20
_exptl_crystal_size_mid 0.20
_exptl_crystal_size_min 0.20
_refine_diff_density_max 1.48
_refine_diff_density_min -0.60
_refine_ls_extinction_method none
_refine_ls_goodness_of_fit_ref 1.003
_refine_ls_hydrogen_treatment refall
_refine_ls_number_parameters 609
_refine_ls_number_reflns 7098
_refine_ls_R_factor_gt 0.0570
_refine_ls_shift/su_max 0.0040
_refine_ls_structure_factor_coef Fsqd
_refine_ls_weighting_details 'w = 1/[0.0072Fo^2^ + 1.0000\s(Fo^2^)]/(4Fo^2^)'
_refine_ls_weighting_scheme calc
_refine_ls_wR_factor_ref 0.1830
_reflns_number_gt 7098
_reflns_number_total 8814
_reflns_threshold_expression F^2^>2.0\s(F^2^)
_cod_data_source_file jp056052ysi20051022_033857.cif
_cod_data_source_block global
_cod_original_cell_volume 2029.83(6)
_cod_original_formula_sum 'C29 H29 F18 N4 O11 Ni1.50 '
_cod_database_code 1505725

loop_
_symmetry_equiv_pos_site_id
_symmetry_equiv_pos_as_xyz
1 +X,+Y,+Z
2 -X,-Y,-Z

loop_
_atom_site_label
_atom_site_type_symbol
_atom_site_fract_x
_atom_site_fract_y
_atom_site_fract_z
_atom_site_U_iso_or_equiv
_atom_site_adp_type
_atom_site_occupancy
_atom_site_symmetry_multiplicity
_atom_site_calc_flag
_atom_site_refinement_flags
Ni(1) Ni 0.75147(5) 0.28207(3) 0.78637(2) 0.02484(12) Uani 1.00 1 d .
Ni(2) Ni 0.5000 0.0000 0.5000 0.0234(1) Uani 1.00 2 d S
F(1) F 1.2075(4) 0.3497(2) 0.6634(2) 0.0874(12) Uani 1.00 1 d .
F(2) F 1.0014(4) 0.4737(3) 0.6011(2) 0.0708(10) Uani 1.00 1 d .
F(3) F 1.1394(4) 0.4945(2) 0.6854(2) 0.0653(9) Uani 1.00 1 d .
F(4) F 0.8700(9) 0.3577(4) 1.0054(2) 0.147(2) Uani 1.00 1 d .
F(5) F 1.0050(6) 0.4410(6) 0.9511(4) 0.166(3) Uani 1.00 1 d .
F(6) F 0.7567(6) 0.5017(4) 0.9328(3) 0.151(2) Uani 1.00 1 d .
F(7) F 0.3751(8) 0.1364(5) 0.9141(4) 0.153(3) Uani 1.00 1 d .
F(8) F 0.5123(5) 0.1357(4) 1.0013(3) 0.130(2) Uani 1.00 1 d .
F(9) F 0.2750(5) 0.2461(3) 0.9707(3) 0.133(2) Uani 1.00 1 d .
F(10) F 0.2074(3) 0.5750(2) 0.8159(2) 0.0635(8) Uani 1.00 1 d .
F(11) F 0.4293(3) 0.5936(2) 0.8366(2) 0.0618(8) Uani 1.00 1 d .
F(12) F 0.3531(4) 0.6097(2) 0.7203(2) 0.0690(8) Uani 1.00 1 d .
F(13) F 0.8492(3) -0.3047(2) 0.6701(2) 0.0617(8) Uani 1.00 1 d .
F(14) F 0.6756(4) -0.3241(2) 0.7558(2) 0.0643(8) Uani 1.00 1 d .
F(15) F 0.6564(5) -0.3497(2) 0.6452(2) 0.0751(10) Uani 1.00 1 d .
F(16) F 0.2302(3) 0.1054(3) 0.7134(2) 0.0658(9) Uani 1.00 1 d .
F(17) F 0.4692(4) 0.1101(2) 0.7211(2) 0.0627(9) Uani 1.00 1 d .
F(18) F 0.4087(4) -0.0113(2) 0.80033(13) 0.0606(8) Uani 1.00 1 d .
O(1) O 1.0357(3) 0.0443(2) 0.57888(13) 0.0291(6) Uani 1.00 1 d .
O(2) O 0.6531(3) 0.2620(2) 0.6941(1) 0.0284(6) Uani 1.00 1 d .
O(3) O 0.8462(3) -0.0694(2) 0.67637(13) 0.0296(6) Uani 1.00 1 d .
O(4) O 0.9351(3) 0.1391(2) 0.80812(13) 0.0256(5) Uani 1.00 1 d .
O(5) O 0.9074(3) 0.3375(2) 0.7172(1) 0.0295(6) Uani 1.00 1 d .
O(6) O 0.8275(3) 0.3110(2) 0.8794(1) 0.0359(7) Uani 1.00 1 d .
O(7) O 0.6084(3) 0.2188(2) 0.8566(2) 0.0367(6) Uani 1.00 1 d .
O(8) O 0.5764(3) 0.4228(2) 0.7661(1) 0.0316(6) Uani 1.00 1 d .
O(9) O 0.5918(3) -0.1486(2) 0.56841(13) 0.0318(6) Uani 1.00 1 d .
O(10) O 0.4203(3) 0.0465(2) 0.59553(13) 0.0298(6) Uani 1.00 1 d .
O(11) O 0.7191(3) 0.0158(2) 0.5189(2) 0.0283(6) Uani 1.00 1 d .
N(1) N 0.9274(3) 0.1260(2) 0.5853(1) 0.0222(6) Uani 1.00 1 d .
N(2) N 0.7461(3) 0.2310(2) 0.6411(2) 0.0224(6) Uani 1.00 1 d .
N(3) N 0.8884(3) -0.0410(2) 0.7309(1) 0.0228(6) Uani 1.00 1 d .
N(4) N 0.9222(3) 0.0593(2) 0.7951(1) 0.0209(6) Uani 1.00 1 d .
C(1) C 0.8516(3) 0.1360(2) 0.6521(2) 0.0208(7) Uani 1.00 1 d .
C(2) C 0.8843(3) 0.0534(2) 0.7249(2) 0.0212(7) Uani 1.00 1 d .
C(3) C 0.8851(4) 0.2292(2) 0.5234(2) 0.0273(7) Uani 1.00 1 d .
C(4) C 0.7241(4) 0.2920(2) 0.5550(2) 0.0276(7) Uani 1.00 1 d .
C(5) C 0.9453(4) -0.0396(2) 0.8598(2) 0.0245(7) Uani 1.00 1 d .
C(6) C 0.9663(4) -0.1147(2) 0.8089(2) 0.0255(7) Uani 1.00 1 d .
C(7) C 0.8665(5) 0.2180(3) 0.4419(2) 0.0424(10) Uani 1.00 1 d .
C(8) C 1.0284(5) 0.2644(3) 0.5284(2) 0.0371(9) Uani 1.00 1 d .
C(9) C 0.5687(5) 0.2855(3) 0.5247(3) 0.0446(11) Uani 1.00 1 d .
C(10) C 0.7031(5) 0.4021(3) 0.5468(3) 0.0420(10) Uani 1.00 1 d .
C(11) C 1.0921(5) -0.0645(3) 0.9130(2) 0.0374(9) Uani 1.00 1 d .
C(12) C 0.7905(5) -0.0212(3) 0.9056(2) 0.0360(9) Uani 1.00 1 d .
C(13) C 0.8803(6) -0.1918(3) 0.8375(2) 0.0424(10) Uani 1.00 1 d .
C(14) C 1.1434(4) -0.1682(3) 0.7922(2) 0.0392(9) Uani 1.00 1 d .
C(15) C 1.0829(5) 0.4274(3) 0.6714(2) 0.0416(11) Uani 1.00 1 d .
C(16) C 0.9743(4) 0.3913(2) 0.7349(2) 0.0298(8) Uani 1.00 1 d .
C(17) C 0.9643(5) 0.4198(3) 0.8040(2) 0.0365(9) Uani 1.00 1 d .
C(18) C 0.8885(4) 0.3798(3) 0.8690(2) 0.0334(9) Uani 1.00 1 d .
C(19) C 0.8780(5) 0.4218(3) 0.9400(2) 0.0459(11) Uani 1.00 1 d .
C(20) C 0.4120(6) 0.1988(4) 0.9463(3) 0.063(1) Uani 1.00 1 d .
C(21) C 0.4844(4) 0.2682(3) 0.8842(2) 0.0364(9) Uani 1.00 1 d .
C(22) C 0.4050(5) 0.3730(3) 0.8656(2) 0.0393(9) Uani 1.00 1 d .
C(23) C 0.4576(4) 0.4412(3) 0.8081(2) 0.0301(8) Uani 1.00 1 d .
C(24) C 0.3598(4) 0.5563(3) 0.7952(2) 0.0367(9) Uani 1.00 1 d .
C(25) C 0.6920(5) -0.2897(3) 0.6790(2) 0.0377(9) Uani 1.00 1 d .
C(26) C 0.5897(4) -0.1758(3) 0.6419(2) 0.0276(8) Uani 1.00 1 d .
C(27) C 0.5172(4) -0.1168(3) 0.6919(2) 0.0318(8) Uani 1.00 1 d .
C(28) C 0.4440(4) -0.0111(3) 0.6647(2) 0.0282(8) Uani 1.00 1 d .
C(29) C 0.3874(4) 0.0487(3) 0.7255(2) 0.0363(9) Uani 1.00 1 d .
H(1) H 0.9689 0.2044 0.4184 0.048 Uiso 1.00 1 c R
H(2) H 0.8294 0.1628 0.4470 0.048 Uiso 1.00 1 c R
H(3) H 0.7898 0.2795 0.4096 0.048 Uiso 1.00 1 c R
H(4) H 1.1253 0.2062 0.5454 0.044 Uiso 1.00 1 c R
H(5) H 1.0419 0.3060 0.4781 0.044 Uiso 1.00 1 c R
H(6) H 1.0062 0.3029 0.5653 0.044 Uiso 1.00 1 c R
H(7) H 0.5969 0.2276 0.5054 0.052 Uiso 1.00 1 c R
H(8) H 0.5153 0.3459 0.4834 0.052 Uiso 1.00 1 c R
H(9) H 0.4979 0.2788 0.5667 0.052 Uiso 1.00 1 c R
H(10) H 0.7440 0.4300 0.4983 0.047 Uiso 1.00 1 c R
H(11) H 0.7617 0.4044 0.5893 0.047 Uiso 1.00 1 c R
H(12) H 0.5908 0.4411 0.5477 0.047 Uiso 1.00 1 c R
H(13) H 1.1872 -0.1052 0.8937 0.044 Uiso 1.00 1 c R
H(14) H 1.1044 -0.0027 0.9139 0.044 Uiso 1.00 1 c R
H(15) H 1.0768 -0.1013 0.9649 0.044 Uiso 1.00 1 c R
H(16) H 0.7720 -0.0840 0.9265 0.042 Uiso 1.00 1 c R
H(17) H 0.8023 0.0045 0.9475 0.042 Uiso 1.00 1 c R
H(18) H 0.7007 0.0272 0.8711 0.042 Uiso 1.00 1 c R
H(19) H 0.9549 -0.2554 0.8684 0.052 Uiso 1.00 1 c R
H(20) H 0.8385 -0.2017 0.7933 0.052 Uiso 1.00 1 c R
H(21) H 0.7930 -0.1661 0.8686 0.053 Uiso 1.00 1 c R
H(22) H 1.2119 -0.1873 0.8380 0.044 Uiso 1.00 1 c R
H(23) H 1.1756 -0.1224 0.7501 0.044 Uiso 1.00 1 c R
H(24) H 1.1527 -0.2277 0.7778 0.044 Uiso 1.00 1 c R
H(25) H 1.0105 0.4688 0.8065 0.047 Uiso 1.00 1 c R
H(26) H 0.3125 0.3992 0.8937 0.044 Uiso 1.00 1 c R
H(27) H 0.5182 -0.1499 0.7467 0.037 Uiso 1.00 1 c R
H(28) H 0.809(6) -0.017(4) 0.494(3) 0.053(13) Uiso 1.00 1 c .
H(29) H 0.743(5) 0.003(3) 0.559(3) 0.035(12) Uiso 1.00 1 c .

loop_
_atom_site_aniso_label
_atom_site_aniso_U_11
_atom_site_aniso_U_22
_atom_site_aniso_U_33
_atom_site_aniso_U_12
_atom_site_aniso_U_13
_atom_site_aniso_U_23
Ni(1) 0.0286(2) 0.0213(2) 0.0283(2) -0.0110(2) 0.0112(2) -0.0117(2)
Ni(2) 0.0226(3) 0.0250(3) 0.0202(3) -0.0061(2) 0.0030(2) -0.0066(2)
F(1) 0.071(2) 0.056(2) 0.135(3) -0.031(2) 0.063(2) -0.028(2)
F(2) 0.093(2) 0.093(2) 0.045(2) -0.068(2) 0.008(1) -0.004(1)
F(3) 0.082(2) 0.070(2) 0.076(2) -0.062(2) 0.015(2) -0.026(2)
F(4) 0.306(8) 0.110(3) 0.035(2) -0.077(4) -0.016(3) -0.025(2)
F(5) 0.103(3) 0.314(8) 0.203(5) -0.105(4) 0.050(3) -0.223(6)
F(6) 0.166(4) 0.127(4) 0.086(3) 0.085(3) -0.051(3) -0.082(3)
F(7) 0.217(6) 0.149(4) 0.173(5) -0.153(5) 0.112(5) -0.071(4)
F(8) 0.090(3) 0.130(4) 0.094(3) -0.023(3) 0.028(2) 0.056(3)
F(9) 0.102(3) 0.061(2) 0.171(4) -0.006(2) 0.106(3) 0.014(2)
F(10) 0.0337(12) 0.0327(12) 0.116(3) -0.0023(9) 0.0141(13) -0.024(1)
F(11) 0.057(2) 0.0370(13) 0.096(2) -0.0094(11) -0.016(1) -0.032(1)
F(12) 0.078(2) 0.038(1) 0.058(2) 0.0033(13) -0.003(1) 0.0058(12)
F(13) 0.0399(13) 0.042(1) 0.079(2) -0.0015(10) 0.0025(12) 0.0015(13)
F(14) 0.084(2) 0.046(2) 0.0381(13) -0.0131(13) 0.0071(12) 0.0119(11)
F(15) 0.115(3) 0.0334(13) 0.077(2) -0.027(2) -0.036(2) -0.0066(13)
F(16) 0.0391(13) 0.097(2) 0.059(2) -0.004(1) 0.0127(11) -0.047(2)
F(17) 0.084(2) 0.077(2) 0.060(2) -0.054(2) 0.026(1) -0.040(2)
F(18) 0.089(2) 0.067(2) 0.0278(12) -0.027(2) 0.0139(12) -0.0193(11)
O(1) 0.0314(11) 0.0214(11) 0.0278(11) -0.0012(9) 0.0102(9) -0.0090(9)
O(2) 0.0207(10) 0.0307(12) 0.0376(12) -0.0075(9) 0.0084(9) -0.0186(10)
O(3) 0.0397(13) 0.0289(12) 0.0260(11) -0.0161(10) 0.0011(9) -0.0114(9)
O(4) 0.0269(11) 0.0209(10) 0.0317(11) -0.0083(8) 0.0038(8) -0.0124(9)
O(5) 0.0340(12) 0.0281(11) 0.0316(12) -0.0162(9) 0.0067(9) -0.0107(9)
O(6) 0.049(2) 0.0322(13) 0.0291(12) -0.0142(11) 0.0087(10) -0.0137(10)
O(7) 0.0364(13) 0.0256(12) 0.046(1) -0.0110(10) 0.0205(11) -0.0104(10)
O(8) 0.0363(13) 0.0240(11) 0.0349(12) -0.0106(9) 0.0116(10) -0.0113(9)
O(9) 0.0366(13) 0.0275(11) 0.0261(12) -0.0074(10) 0.0007(9) -0.0050(9)
O(10) 0.0292(11) 0.0330(12) 0.0248(11) -0.0078(9) 0.0050(8) -0.0096(9)
O(11) 0.0236(11) 0.0364(13) 0.0259(12) -0.0088(9) 0.0027(9) -0.0129(10)
N(1) 0.0251(12) 0.0183(11) 0.0202(12) -0.0056(9) 0.0026(9) -0.0042(9)
N(2) 0.0201(11) 0.0207(12) 0.0250(12) -0.0054(9) 0.0015(9) -0.0069(10)
N(3) 0.0248(12) 0.0226(12) 0.0221(12) -0.0097(10) 0.0014(9) -0.0065(10)
N(4) 0.0259(12) 0.0198(12) 0.0197(11) -0.0102(10) 0.0060(9) -0.0080(9)
C(1) 0.0222(13) 0.0181(13) 0.0215(13) -0.0062(11) 0.0036(10) -0.0065(11)
C(2) 0.0218(13) 0.0189(13) 0.0204(13) -0.0061(11) 0.0049(10) -0.0042(11)
C(3) 0.035(2) 0.022(1) 0.019(1) -0.0080(12) 0.0000(12) 0.0003(11)
C(4) 0.029(2) 0.020(1) 0.027(2) -0.0044(12) -0.0072(12) -0.0017(12)
C(5) 0.032(2) 0.021(1) 0.0190(13) -0.0104(12) 0.0048(11) -0.0037(11)
C(6) 0.033(2) 0.0170(13) 0.023(1) -0.0061(12) -0.0019(11) -0.0036(11)
C(7) 0.060(2) 0.040(2) 0.020(2) -0.013(2) -0.006(2) -0.003(1)
C(8) 0.040(2) 0.029(2) 0.040(2) -0.015(1) 0.011(2) -0.004(1)
C(9) 0.034(2) 0.043(2) 0.052(2) -0.006(2) -0.016(2) -0.013(2)
C(10) 0.049(2) 0.018(2) 0.050(2) -0.006(1) -0.009(2) -0.000(1)
C(11) 0.041(2) 0.038(2) 0.030(2) -0.008(2) -0.005(1) -0.012(2)
C(12) 0.039(2) 0.036(2) 0.028(2) -0.014(2) 0.012(1) -0.004(1)
C(13) 0.067(3) 0.031(2) 0.032(2) -0.028(2) -0.002(2) 0.000(1)
C(14) 0.035(2) 0.032(2) 0.041(2) 0.003(1) 0.000(2) -0.017(2)
C(15) 0.047(2) 0.039(2) 0.048(2) -0.028(2) 0.011(2) -0.013(2)
C(16) 0.029(2) 0.020(1) 0.040(2) -0.0099(12) 0.0033(13) -0.0075(13)
C(17) 0.041(2) 0.030(2) 0.045(2) -0.015(2) -0.002(2) -0.016(2)
C(18) 0.037(2) 0.029(2) 0.033(2) -0.0051(13) -0.0051(13) -0.015(1)
C(19) 0.052(2) 0.047(2) 0.037(2) -0.006(2) -0.011(2) -0.020(2)
C(20) 0.053(3) 0.038(2) 0.074(3) -0.008(2) 0.035(2) 0.002(2)
C(21) 0.033(2) 0.031(2) 0.039(2) -0.009(1) 0.015(1) -0.007(1)
C(22) 0.034(2) 0.034(2) 0.043(2) -0.007(1) 0.019(2) -0.010(2)
C(23) 0.028(2) 0.025(2) 0.038(2) -0.0076(12) 0.0034(13) -0.0128(13)
C(24) 0.032(2) 0.025(2) 0.050(2) -0.0054(13) 0.000(2) -0.013(2)
C(25) 0.044(2) 0.031(2) 0.034(2) -0.016(2) -0.003(2) 0.000(1)
C(26) 0.024(2) 0.031(2) 0.027(2) -0.0135(12) 0.0005(12) -0.0026(12)
C(27) 0.030(2) 0.040(2) 0.022(2) -0.015(1) 0.0037(12) -0.0028(13)
C(28) 0.021(1) 0.042(2) 0.028(2) -0.0155(13) 0.0088(11) -0.015(1)
C(29) 0.038(2) 0.048(2) 0.029(2) -0.019(2) 0.008(1) -0.016(2)

loop_
_atom_type_symbol
_atom_type_description
_atom_type_scat_dispersion_real
_atom_type_scat_dispersion_imag
_atom_type_scat_source
C C 0.003 0.002
;
International Tables for Crystallography
(1992, Vol. C, Tables 4.2.6.8 and 6.1.1.4)
;
H H 0.000 0.000
;
International Tables for Crystallography
(1992, Vol. C, Table 6.1.1.4)
;
F F 0.017 0.010
;
International Tables for Crystallography
(1992, Vol. C, Tables 4.2.6.8 and 6.1.1.4)
;
N N 0.006 0.003
;
International Tables for Crystallography
(1992, Vol. C, Tables 4.2.6.8 and 6.1.1.4)
;
Ni Ni 0.339 1.112
;
International Tables for Crystallography
(1992, Vol. C, Tables 4.2.6.8 and 6.1.1.4)
;
O O 0.011 0.006
;
International Tables for Crystallography
(1992, Vol. C, Tables 4.2.6.8 and 6.1.1.4)
;

loop_
_geom_angle_atom_site_label_1
_geom_angle_atom_site_label_2
_geom_angle_atom_site_label_3
_geom_angle
_geom_angle_site_symmetry_1
_geom_angle_site_symmetry_2
_geom_angle_site_symmetry_3
O(4) Ni(1) O(2) 92.00(9) . . .
O(5) Ni(1) O(2) 92.1(1) . . .
O(6) Ni(1) O(2) 174.48(9) . . .
O(7) Ni(1) O(2) 88.3(1) . . .
O(8) Ni(1) O(2) 89.2(1) . . .
Ni(1) O(2) N(2) 119.4(2) . . .
O(5) Ni(1) O(4) 86.45(9) . . .
O(6) Ni(1) O(4) 92.9(1) . . .
O(7) Ni(1) O(4) 90.00(9) . . .
O(8) Ni(1) O(4) 178.6(1) . . .
Ni(1) O(4) N(4) 125.5(2) . . .
O(6) Ni(1) O(5) 90.8(1) . . .
O(7) Ni(1) O(5) 176.45(9) . . .
O(8) Ni(1) O(5) 92.7(1) . . .
Ni(1) O(5) C(16) 123.4(2) . . .
O(7) Ni(1) O(6) 89.1(1) . . .
O(8) Ni(1) O(6) 86.0(1) . . .
Ni(1) O(6) C(18) 120.6(2) . . .
O(8) Ni(1) O(7) 90.8(1) . . .
Ni(1) O(7) C(21) 123.8(2) . . .
Ni(1) O(8) C(23) 122.6(2) . . .
O(9) Ni(2) O(9) 180.0(2) 65602 . .
O(10) Ni(2) O(9) 90.68(9) . . .
O(10) Ni(2) O(9) 89.32(9) 65602 . .
O(11) Ni(2) O(9) 89.2(1) . . .
O(11) Ni(2) O(9) 90.8(1) 65602 . .
Ni(2) O(9) C(26) 123.9(2) . . .
O(10) Ni(2) O(9) 89.32(9) . . 65602
O(10) Ni(2) O(9) 90.68(9) 65602 . 65602
O(11) Ni(2) O(9) 90.8(1) . . 65602
O(11) Ni(2) O(9) 89.2(1) 65602 . 65602
Ni(2) O(9) C(26) 123.9(2) . 65602 65602
O(11) Ni(2) O(10) 88.2(1) . . .
O(11) Ni(2) O(10) 91.8(1) 65602 . .
Ni(2) O(10) C(28) 124.6(2) . . .
O(11) Ni(2) O(10) 91.8(1) . . 65602
O(11) Ni(2) O(10) 88.2(1) 65602 . 65602
Ni(2) O(10) C(28) 124.6(2) . 65602 65602
O(11) Ni(2) O(11) 180.0(1) 65602 . .
F(1) C(15) C(16) 110.7(3) . . .
F(1) C(15) F(2) 107.0(4) . . .
F(1) C(15) F(3) 107.9(4) . . .
F(2) C(15) C(16) 111.1(4) . . .
F(2) C(15) F(3) 105.8(3) . . .
F(3) C(15) C(16) 114.1(4) . . .
F(4) C(19) C(18) 112.8(5) . . .
F(4) C(19) F(5) 103.3(5) . . .
F(4) C(19) F(6) 107.4(5) . . .
F(5) C(19) C(18) 112.9(5) . . .
F(5) C(19) F(6) 108.1(6) . . .
F(6) C(19) C(18) 111.8(4) . . .
F(7) C(20) C(21) 109.7(5) . . .
F(7) C(20) F(8) 101.5(5) . . .
F(7) C(20) F(9) 102.7(5) . . .
F(8) C(20) C(21) 113.6(5) . . .
F(8) C(20) F(9) 113.0(5) . . .
F(9) C(20) C(21) 114.8(4) . . .
F(10) C(24) C(23) 113.3(3) . . .
F(10) C(24) F(11) 107.5(4) . . .
F(10) C(24) F(12) 106.6(3) . . .
F(11) C(24) C(23) 110.1(3) . . .
F(11) C(24) F(12) 107.5(4) . . .
F(12) C(24) C(23) 111.6(3) . . .
F(13) C(25) C(26) 109.9(3) . . .
F(13) C(25) F(14) 106.4(3) . . .
F(13) C(25) F(15) 107.1(3) . . .
F(14) C(25) C(26) 114.0(3) . . .
F(14) C(25) F(15) 106.9(4) . . .
F(15) C(25) C(26) 112.1(3) . . .
F(16) C(29) C(28) 111.1(3) . . .
F(16) C(29) F(17) 108.1(3) . . .
F(16) C(29) F(18) 106.7(3) . . .
F(17) C(29) C(28) 110.6(3) . . .
F(17) C(29) F(18) 106.4(4) . . .
F(18) C(29) C(28) 113.6(3) . . .
O(1) N(1) C(1) 124.4(2) . . .
O(1) N(1) C(3) 124.3(2) . . .
O(2) N(2) C(1) 124.3(2) . . .
O(2) N(2) C(4) 123.2(2) . . .
O(3) N(3) C(2) 125.8(2) . . .
O(3) N(3) C(6) 122.8(3) . . .
O(4) N(4) C(2) 125.5(2) . . .
O(4) N(4) C(5) 122.9(3) . . .
O(5) C(16) C(17) 128.4(3) . . .
O(5) C(16) C(15) 113.6(3) . . .
O(6) C(18) C(17) 128.8(4) . . .
O(6) C(18) C(19) 114.1(3) . . .
O(7) C(21) C(22) 129.2(4) . . .
O(7) C(21) C(20) 112.6(3) . . .
O(8) C(23) C(22) 128.9(3) . . .
O(8) C(23) C(24) 114.6(3) . . .
O(9) C(26) C(27) 128.9(3) . . .
O(9) C(26) C(25) 112.6(3) . . .
O(10) C(28) C(27) 129.3(4) . . .
O(10) C(28) C(29) 112.3(3) . . .
N(1) C(1) N(2) 110.6(2) . . .
N(1) C(1) C(2) 123.4(2) . . .
C(3) N(1) C(1) 110.6(2) . . .
N(1) C(3) C(8) 105.2(2) . . .
N(1) C(3) C(4) 100.7(2) . . .
N(1) C(3) C(7) 110.0(3) . . .
N(2) C(1) C(2) 125.9(3) . . .
C(4) N(2) C(1) 111.5(3) . . .
N(2) C(4) C(10) 110.0(3) . . .
N(2) C(4) C(3) 100.3(2) . . .
N(2) C(4) C(9) 104.9(3) . . .
N(3) C(2) N(4) 110.4(2) . . .
N(3) C(2) C(1) 124.7(3) . . .
C(6) N(3) C(2) 111.1(3) . . .
N(3) C(6) C(5) 101.3(2) . . .
N(3) C(6) C(13) 109.3(3) . . .
N(3) C(6) C(14) 105.1(2) . . .
N(4) C(2) C(1) 124.8(3) . . .
C(5) N(4) C(2) 111.7(3) . . .
N(4) C(5) C(12) 106.5(2) . . .
N(4) C(5) C(6) 100.3(2) . . .
N(4) C(5) C(11) 109.3(3) . . .
C(8) C(3) C(4) 113.9(3) . . .
C(3) C(4) C(10) 115.4(3) . . .
C(7) C(3) C(4) 114.9(3) . . .
C(3) C(4) C(9) 114.3(3) . . .
C(8) C(3) C(7) 111.1(3) . . .
C(10) C(4) C(9) 110.8(3) . . .
C(12) C(5) C(6) 114.4(3) . . .
C(5) C(6) C(13) 115.5(3) . . .
C(5) C(6) C(14) 113.9(3) . . .
C(11) C(5) C(6) 114.9(3) . . .
C(12) C(5) C(11) 110.6(3) . . .
C(14) C(6) C(13) 110.7(3) . . .
C(15) C(16) C(17) 118.0(4) . . .
C(16) C(17) C(18) 122.3(4) . . .
C(17) C(18) C(19) 117.1(4) . . .
C(20) C(21) C(22) 118.1(3) . . .
C(21) C(22) C(23) 122.1(3) . . .
C(22) C(23) C(24) 116.5(3) . . .
C(25) C(26) C(27) 118.3(3) . . .
C(26) C(27) C(28) 122.3(3) . . .
C(27) C(28) C(29) 118.4(3) . . .
Ni(2) O(11) H(28) 117(4) . . .
Ni(2) O(11) H(29) 114(4) . . .
Ni(2) O(11) H(28) 117(4) . 65602 65602
Ni(2) O(11) H(29) 114(4) . 65602 65602
H(29) O(11) H(28) 107(4) . . .
C(3) C(7) H(1) 109.4169 . . .
C(3) C(7) H(2) 109.3665 . . .
C(3) C(7) H(3) 109.6276 . . .
C(3) C(8) H(6) 108.8875 . . .
C(3) C(8) H(4) 109.6270 . . .
C(3) C(8) H(5) 109.8964 . . .
C(4) C(9) H(9) 109.3526 . . .
C(4) C(9) H(7) 109.4162 . . .
C(4) C(9) H(8) 109.6369 . . .
C(4) C(10) H(11) 109.4904 . . .
C(4) C(10) H(10) 109.2727 . . .
C(4) C(10) H(12) 109.6504 . . .
C(5) C(11) H(13) 109.6215 . . .
C(5) C(11) H(14) 109.4280 . . .
C(5) C(11) H(15) 109.3651 . . .
C(5) C(12) H(17) 109.7650 . . .
C(5) C(12) H(18) 109.3430 . . .
C(5) C(12) H(16) 109.2995 . . .
C(6) C(13) H(20) 109.5503 . . .
C(6) C(13) H(21) 109.0686 . . .
C(6) C(13) H(19) 109.7938 . . .
C(6) C(14) H(23) 109.0203 . . .
C(6) C(14) H(24) 109.6622 . . .
C(6) C(14) H(22) 109.7442 . . .
H(2) C(7) H(1) 109.4731 . . .
H(3) C(7) H(1) 109.4764 . . .
H(3) C(7) H(2) 109.4665 . . .
H(6) C(8) H(4) 109.4763 . . .
H(5) C(8) H(4) 109.4706 . . .
H(6) C(8) H(5) 109.4680 . . .
H(9) C(9) H(7) 109.4803 . . .
H(8) C(9) H(7) 109.4653 . . .
H(9) C(9) H(8) 109.4758 . . .
H(11) C(10) H(10) 109.4720 . . .
H(12) C(10) H(10) 109.4761 . . .
H(12) C(10) H(11) 109.4655 . . .
H(14) C(11) H(13) 109.4747 . . .
H(15) C(11) H(13) 109.4719 . . .
H(15) C(11) H(14) 109.4660 . . .
H(17) C(12) H(16) 109.4816 . . .
H(18) C(12) H(16) 109.4629 . . .
H(18) C(12) H(17) 109.4748 . . .
H(20) C(13) H(19) 109.4678 . . .
H(21) C(13) H(19) 109.4775 . . .
H(21) C(13) H(20) 109.4684 . . .
H(23) C(14) H(22) 109.4729 . . .
H(24) C(14) H(22) 109.4634 . . .
H(24) C(14) H(23) 109.4633 . . .
C(16) C(17) H(25) 118.9326 . . .
H(25) C(17) C(18) 118.7500 . . .
C(21) C(22) H(26) 118.9171 . . .
H(26) C(22) C(23) 118.9536 . . .
C(26) C(27) H(27) 118.9437 . . .
H(27) C(27) C(28) 118.7650 . . .

loop_
_geom_bond_atom_site_label_1
_geom_bond_atom_site_label_2
_geom_bond_distance
_geom_bond_site_symmetry_2
Ni(1) O(2) 2.031(3) .
Ni(1) O(4) 2.077(2) .
Ni(1) O(5) 2.015(3) .
Ni(1) O(6) 2.018(3) .
Ni(1) O(7) 1.990(3) .
Ni(1) O(8) 2.025(2) .
Ni(2) O(9) 2.038(2) .
Ni(2) O(9) 2.038(2) 65602
Ni(2) O(10) 2.007(2) .
Ni(2) O(10) 2.007(2) 65602
Ni(2) O(11) 2.074(3) .
Ni(2) O(11) 2.074(3) 65602
F(1) C(15) 1.303(5) .
F(2) C(15) 1.337(5) .
F(3) C(15) 1.329(7) .
F(4) C(19) 1.277(6) .
F(5) C(19) 1.281(9) .
F(6) C(19) 1.248(6) .
F(7) C(20) 1.34(1) .
F(8) C(20) 1.254(6) .
F(9) C(20) 1.281(6) .
F(10) C(24) 1.322(5) .
F(11) C(24) 1.313(6) .
F(12) C(24) 1.322(5) .
F(13) C(25) 1.327(5) .
F(14) C(25) 1.328(4) .
F(15) C(25) 1.320(6) .
F(16) C(29) 1.326(4) .
F(17) C(29) 1.316(6) .
F(18) C(29) 1.341(4) .
O(1) N(1) 1.266(3) .
O(2) N(2) 1.288(4) .
O(3) N(3) 1.275(4) .
O(4) N(4) 1.294(4) .
O(5) C(16) 1.245(5) .
O(6) C(18) 1.261(6) .
O(7) C(21) 1.240(4) .
O(8) C(23) 1.245(4) .
O(9) C(26) 1.249(4) .
O(10) C(28) 1.248(4) .
N(1) C(1) 1.346(4) .
N(1) C(3) 1.514(4) .
N(2) C(1) 1.330(3) .
N(2) C(4) 1.510(4) .
N(3) C(2) 1.338(4) .
N(3) C(6) 1.501(3) .
N(4) C(2) 1.341(4) .
N(4) C(5) 1.514(4) .
C(1) C(2) 1.446(4) .
C(3) C(4) 1.564(4) .
C(3) C(7) 1.527(5) .
C(3) C(8) 1.533(6) .
C(4) C(9) 1.538(6) .
C(4) C(10) 1.513(5) .
C(5) C(6) 1.569(5) .
C(5) C(11) 1.513(5) .
C(5) C(12) 1.526(5) .
C(6) C(13) 1.524(6) .
C(6) C(14) 1.530(5) .
C(15) C(16) 1.532(6) .
C(16) C(17) 1.394(6) .
C(17) C(18) 1.384(5) .
C(18) C(19) 1.538(7) .
C(20) C(21) 1.540(7) .
C(21) C(22) 1.380(5) .
C(22) C(23) 1.388(5) .
C(23) C(24) 1.544(5) .
C(25) C(26) 1.539(4) .
C(26) C(27) 1.387(5) .
C(27) C(28) 1.386(5) .
C(28) C(29) 1.534(6) .
O(11) H(28) 0.93(5) .
O(11) H(29) 0.70(5) .
C(7) H(1) 0.9500 .
C(7) H(2) 0.9500 .
C(7) H(3) 0.9500 .
C(8) H(4) 0.9500 .
C(8) H(5) 0.9500 .
C(8) H(6) 0.9500 .
C(9) H(7) 0.9500 .
C(9) H(8) 0.9500 .
C(9) H(9) 0.9500 .
C(10) H(10) 0.9500 .
C(10) H(11) 0.9500 .
C(10) H(12) 0.9501 .
C(11) H(13) 0.9499 .
C(11) H(14) 0.9501 .
C(11) H(15) 0.9500 .
C(12) H(16) 0.9501 .
C(12) H(17) 0.9501 .
C(12) H(18) 0.9500 .
C(13) H(19) 0.9500 .
C(13) H(20) 0.9500 .
C(13) H(21) 0.9500 .
C(14) H(22) 0.9501 .
C(14) H(23) 0.9500 .
C(14) H(24) 0.9499 .
C(17) H(25) 0.9500 .
C(22) H(26) 0.9500 .
C(27) H(27) 0.9500 .
H(29) O(11) 0.70(5) .

loop_
_geom_contact_atom_site_label_1
_geom_contact_atom_site_label_2
_geom_contact_distance
_geom_contact_site_symmetry_2
Ni(1) N(2) 2.891(3) .
Ni(1) N(4) 3.017(2) .
Ni(1) C(1) 3.520(3) .
Ni(1) C(2) 3.590(3) .
Ni(1) C(16) 2.893(4) .
Ni(1) C(17) 3.274(5) .
Ni(1) C(18) 2.873(5) .
Ni(1) C(21) 2.871(4) .
Ni(1) C(22) 3.280(4) .
Ni(1) C(23) 2.892(3) .
Ni(2) C(26) 2.925(3) .
Ni(2) C(26) 2.925(3) 65602
Ni(2) C(27) 3.317(3) .
Ni(2) C(27) 3.317(3) 65602
Ni(2) C(28) 2.903(3) .
Ni(2) C(28) 2.903(3) 65602
F(1) F(2) 2.122(4) .
F(1) F(3) 2.128(5) .
F(1) F(16) 3.344(5) 65501
F(1) F(17) 3.320(4) 65501
F(1) O(5) 2.802(4) .
F(1) C(16) 2.336(5) .
F(1) C(17) 3.344(6) .
F(2) F(3) 2.126(5) .
F(2) F(13) 3.577(5) 56501
F(2) F(15) 3.437(4) 56501
F(2) O(5) 2.730(4) .
F(2) C(8) 3.576(6) .
F(2) C(10) 3.418(7) .
F(2) C(16) 2.368(4) .
F(2) C(17) 3.475(5) .
F(3) F(10) 3.055(5) 65501
F(3) F(12) 3.113(6) 65501
F(3) F(13) 3.078(4) 56501
F(3) O(5) 3.485(5) .
F(3) C(16) 2.404(5) .
F(3) C(17) 2.734(5) .
F(3) C(23) 3.362(5) 65501
F(3) C(24) 3.321(6) 65501
F(4) F(5) 2.01(1) .
F(4) F(6) 2.036(6) .
F(4) F(9) 3.454(8) 65501
F(4) O(6) 2.600(6) .
F(4) C(17) 3.549(6) .
F(4) C(18) 2.350(5) .
F(5) F(6) 2.047(7) .
F(5) F(9) 2.926(7) 65501
F(5) F(10) 3.464(7) 65501
F(5) O(6) 3.371(9) .
F(5) C(17) 2.773(9) .
F(5) C(18) 2.35(1) .
F(6) F(11) 3.075(6) .
F(6) F(14) 3.335(5) 56501
F(6) O(6) 3.044(7) .
F(6) C(17) 3.093(6) .
F(6) C(18) 2.313(7) .
F(7) F(8) 2.008(9) .
F(7) F(9) 2.046(8) .
F(7) F(17) 3.575(7) .
F(7) F(18) 3.288(8) .
F(7) O(7) 2.737(8) .
F(7) C(12) 3.581(7) .
F(7) C(21) 2.358(9) .
F(7) C(22) 3.406(8) .
F(8) F(9) 2.114(5) .
F(8) O(7) 2.730(5) .
F(8) C(12) 3.456(6) .
F(8) C(21) 2.344(5) .
F(8) C(22) 3.426(6) .
F(9) F(4) 3.454(8) 45501
F(9) F(5) 2.926(7) 45501
F(9) O(7) 3.440(5) .
F(9) C(18) 3.538(5) 45501
F(9) C(19) 3.477(5) 45501
F(9) C(21) 2.380(6) .
F(9) C(22) 2.730(6) .
F(10) F(3) 3.055(5) 45501
F(10) F(5) 3.464(7) 45501
F(10) F(11) 2.125(4) .
F(10) F(12) 2.119(4) .
F(10) O(8) 3.457(3) .
F(10) C(14) 3.482(5) 46501
F(10) C(22) 2.739(4) .
F(10) C(23) 2.397(4) .
F(11) F(12) 2.125(5) .
F(11) F(14) 2.944(5) 56501
F(11) O(8) 2.965(4) .
F(11) C(14) 3.382(4) 46501
F(11) C(22) 3.188(5) .
F(11) C(23) 2.345(5) .
F(12) F(3) 3.113(6) 45501
F(12) F(14) 3.441(5) 56501
F(12) F(15) 3.082(5) 56501
F(12) O(8) 2.651(3) .
F(12) C(7) 3.358(4) 66602
F(12) C(22) 3.548(4) .
F(12) C(23) 2.373(4) .
F(13) F(2) 3.577(5) 54501
F(13) F(3) 3.078(4) 54501
F(13) F(14) 2.125(4) .
F(13) F(15) 2.129(5) .
F(13) O(3) 3.456(4) .
F(13) O(9) 2.821(3) .
F(13) C(26) 2.350(3) .
F(13) C(27) 3.315(4) .
F(14) F(6) 3.335(5) 54501
F(14) F(11) 2.944(5) 54501
F(14) F(12) 3.441(5) 54501
F(14) F(15) 2.127(5) .
F(14) O(9) 3.481(3) .
F(14) C(17) 3.573(4) 54501
F(14) C(26) 2.407(4) .
F(14) C(27) 2.749(4) .
F(15) F(2) 3.437(4) 54501
F(15) F(12) 3.082(5) 54501
F(15) O(9) 2.712(3) .
F(15) C(9) 3.401(6) 65602
F(15) C(26) 2.375(5) .
F(15) C(27) 3.507(5) .
F(16) F(1) 3.344(5) 45501
F(16) F(17) 2.138(5) .
F(16) F(18) 2.140(3) .
F(16) O(1) 3.489(5) 45501
F(16) O(4) 2.981(3) 45501
F(16) O(5) 3.579(4) 45501
F(16) O(10) 2.747(4) .
F(16) N(1) 3.469(4) 45501
F(16) N(4) 3.188(4) 45501
F(16) C(1) 3.393(4) 45501
F(16) C(2) 3.365(5) 45501
F(16) C(8) 3.547(4) 45501
F(16) C(27) 3.439(5) .
F(16) C(28) 2.361(4) .
F(17) F(1) 3.320(4) 45501
F(17) F(18) 2.128(4) .
F(17) O(2) 3.094(5) .
F(17) O(10) 2.756(5) .
F(17) N(2) 3.499(5) .
F(17) N(3) 3.542(4) .
F(17) C(2) 3.441(4) .
F(17) C(27) 3.374(6) .
F(17) C(28) 2.346(6) .
F(18) O(10) 3.487(3) .
F(18) C(11) 3.514(5) 45501
F(18) C(27) 2.732(5) .
F(18) C(28) 2.409(4) .
O(1) F(16) 3.489(5) 65501
O(1) O(3) 2.911(4) .
O(1) O(10) 3.420(4) 65501
O(1) O(11) 3.231(4) .
O(1) N(2) 3.412(3) .
O(1) N(3) 3.050(3) .
O(1) C(1) 2.311(4) .
O(1) C(2) 2.862(4) .
O(1) C(3) 2.462(3) .
O(1) C(4) 3.599(3) .
O(1) C(7) 2.945(4) .
O(1) C(8) 3.048(5) .
O(2) O(4) 2.955(3) .
O(2) O(5) 2.912(4) .
O(2) O(7) 2.802(4) .
O(2) O(8) 2.848(4) .
O(2) N(1) 3.435(3) .
O(2) N(4) 3.156(3) .
O(2) C(1) 2.315(4) .
O(2) C(2) 2.907(3) .
O(2) C(4) 2.463(4) .
O(2) C(9) 3.027(5) .
O(2) C(10) 2.931(4) .
O(3) O(11) 2.816(3) .
O(3) N(1) 3.141(4) .
O(3) N(4) 3.427(4) .
O(3) C(1) 2.916(4) .
O(3) C(2) 2.327(5) .
O(3) C(5) 3.596(4) .
O(3) C(6) 2.439(4) .
O(3) C(13) 2.861(4) .
O(3) C(14) 3.052(4) .
O(3) C(26) 3.323(5) .
O(3) C(27) 3.183(5) .
O(3) C(28) 3.332(4) .
O(4) F(16) 2.981(3) 65501
O(4) O(5) 2.803(3) .
O(4) O(6) 2.968(4) .
O(4) O(7) 2.877(3) .
O(4) N(2) 3.160(3) .
O(4) N(3) 3.444(4) .
O(4) C(1) 2.920(4) .
O(4) C(2) 2.342(4) .
O(4) C(5) 2.468(4) .
O(4) C(11) 2.887(4) .
O(4) C(12) 3.094(5) .
O(5) F(16) 3.579(4) 65501
O(5) O(6) 2.872(3) .
O(5) O(8) 2.923(3) .
O(5) N(2) 3.039(5) .
O(5) C(10) 3.314(5) .
O(5) C(15) 2.330(6) .
O(5) C(17) 2.377(6) .
O(5) C(18) 2.917(5) .
O(6) O(7) 2.812(5) .
O(6) O(8) 2.756(3) .
O(6) C(16) 2.927(4) .
O(6) C(17) 2.386(5) .
O(6) C(19) 2.353(6) .
O(6) C(21) 3.279(5) .
O(6) C(22) 3.500(5) .
O(6) C(23) 3.232(4) .
O(7) O(8) 2.859(3) .
O(7) N(4) 3.287(3) .
O(7) C(12) 3.158(4) .
O(7) C(20) 2.320(6) .
O(7) C(22) 2.368(4) .
O(7) C(23) 2.910(4) .
O(8) C(16) 3.397(4) .
O(8) C(17) 3.493(5) .
O(8) C(18) 3.148(5) .
O(8) C(21) 2.911(4) .
O(8) C(22) 2.377(5) .
O(8) C(24) 2.352(4) .
O(9) O(10) 2.877(4) .
O(9) O(10) 2.843(3) 65602
O(9) O(11) 2.887(4) .
O(9) O(11) 2.928(3) 65602
O(9) C(9) 3.588(6) 65602
O(9) C(25) 2.325(4) .
O(9) C(27) 2.379(4) .
O(9) C(28) 2.921(5) .
O(10) O(1) 3.420(4) 45501
O(10) O(9) 2.843(3) 65602
O(10) O(11) 2.840(3) .
O(10) O(11) 2.931(4) 65602
O(10) C(26) 2.926(4) .
O(10) C(27) 2.381(4) .
O(10) C(29) 2.316(4) .
O(11) O(9) 2.928(3) 65602
O(11) O(10) 2.931(4) 65602
O(11) N(1) 3.277(5) .
O(11) C(7) 3.520(6) .
O(11) C(26) 3.505(4) .
O(11) C(28) 3.475(4) .
N(1) F(16) 3.469(4) 65501
N(1) N(2) 2.200(4) .
N(1) N(3) 3.090(3) .
N(1) N(4) 3.564(3) .
N(1) C(2) 2.459(4) .
N(1) C(4) 2.371(3) .
N(1) C(7) 2.492(4) .
N(1) C(8) 2.421(5) .
N(1) C(9) 3.196(4) .
N(2) N(3) 3.586(3) .
N(2) N(4) 3.140(3) .
N(2) C(2) 2.473(3) .
N(2) C(3) 2.361(4) .
N(2) C(8) 3.182(5) .
N(2) C(9) 2.417(5) .
N(2) C(10) 2.476(4) .
N(3) N(4) 2.200(4) .
N(3) C(1) 2.466(4) .
N(3) C(5) 2.373(4) .
N(3) C(12) 3.236(5) .
N(3) C(13) 2.467(4) .
N(3) C(14) 2.405(4) .
N(4) F(16) 3.188(4) 65501
N(4) C(1) 2.470(4) .
N(4) C(6) 2.366(4) .
N(4) C(11) 2.469(4) .
N(4) C(12) 2.435(5) .
N(4) C(14) 3.210(4) .
C(1) F(16) 3.393(4) 65501
C(1) C(3) 2.354(4) .
C(1) C(4) 2.349(4) .
C(1) C(7) 3.579(4) .
C(1) C(8) 3.165(5) .
C(1) C(9) 3.153(4) .
C(1) C(10) 3.564(4) .
C(2) F(16) 3.365(5) 65501
C(2) C(5) 2.364(4) .
C(2) C(6) 2.343(4) .
C(2) C(11) 3.539(4) .
C(2) C(12) 3.233(4) .
C(2) C(13) 3.564(5) .
C(2) C(14) 3.145(4) .
C(3) C(9) 2.605(5) .
C(3) C(10) 2.601(5) .
C(4) C(7) 2.605(5) .
C(4) C(8) 2.596(5) .
C(5) C(13) 2.616(6) .
C(5) C(14) 2.598(5) .
C(6) C(11) 2.598(6) .
C(6) C(12) 2.601(5) .
C(7) F(12) 3.358(4) 66602
C(7) C(8) 2.523(7) .
C(7) C(9) 2.927(6) .
C(7) C(10) 3.554(6) .
C(8) F(16) 3.547(4) 65501
C(8) C(10) 2.919(5) .
C(9) F(15) 3.401(6) 65602
C(9) O(9) 3.588(6) 65602
C(9) C(10) 2.511(7) .
C(11) F(18) 3.514(5) 65501
C(11) C(12) 2.498(6) .
C(11) C(13) 3.588(7) .
C(11) C(14) 2.895(6) .
C(12) C(13) 2.920(6) .
C(13) C(14) 2.511(6) .
C(14) F(10) 3.482(5) 64501
C(14) F(11) 3.382(4) 64501
C(15) C(17) 2.509(6) .
C(16) C(18) 2.433(5) .
C(17) F(14) 3.573(4) 56501
C(17) C(19) 2.495(6) .
C(18) F(9) 3.538(5) 65501
C(19) F(9) 3.477(5) 65501
C(20) C(22) 2.506(6) .
C(21) C(23) 2.423(5) .
C(22) C(24) 2.494(5) .
C(23) F(3) 3.362(5) 45501
C(24) F(3) 3.321(6) 45501
C(25) C(27) 2.514(5) .
C(26) C(28) 2.429(5) .
C(27) C(29) 2.510(6) .
Ni(1) H(11) 3.4434 .
Ni(2) H(28) 2.63(6) .
Ni(2) H(28) 2.63(6) 65602
Ni(2) H(29) 2.45(5) .
Ni(2) H(29) 2.45(5) 65602
F(1) H(6) 2.9173 .
F(1) H(9) 3.0333 65501
F(1) H(25) 3.5232 .
F(2) H(6) 2.7308 .
F(2) H(10) 3.3161 .
F(2) H(11) 2.6792 .
F(3) H(25) 2.3669 .
F(5) H(25) 2.4797 .
F(5) H(26) 2.7565 65501
F(6) H(25) 3.0894 .
F(7) H(17) 3.5495 .
F(7) H(18) 2.9220 .
F(7) H(26) 3.5842 .
F(8) H(17) 2.8995 .
F(8) H(18) 3.2305 .
F(8) H(26) 3.5786 .
F(9) H(26) 2.3776 .
F(10) H(19) 3.0212 46501
F(10) H(24) 2.6232 46501
F(10) H(25) 2.7393 45501
F(10) H(26) 2.3933 .
F(11) H(22) 3.0951 46501
F(11) H(24) 2.8268 46501
F(11) H(26) 3.2218 .
F(12) H(1) 3.5846 66602
F(12) H(3) 2.4904 66602
F(12) H(24) 2.8312 46501
F(13) H(20) 2.9724 .
F(13) H(25) 3.3415 54501
F(13) H(27) 3.4777 .
F(14) H(20) 2.8794 .
F(14) H(25) 3.3154 54501
F(14) H(27) 2.3848 .
F(15) H(7) 3.2150 65602
F(15) H(8) 2.7797 65602
F(16) H(4) 2.9458 45501
F(16) H(6) 3.3480 45501
F(16) H(23) 3.3950 45501
F(16) H(27) 3.5804 .
F(17) H(9) 3.1695 .
F(17) H(18) 3.1064 .
F(17) H(27) 3.5538 .
F(18) H(13) 2.9358 45501
F(18) H(14) 3.2468 45501
F(18) H(18) 3.2022 .
F(18) H(21) 3.3788 .
F(18) H(22) 3.4695 45501
F(18) H(23) 3.3175 45501
F(18) H(27) 2.3581 .
O(1) H(1) 3.0387 .
O(1) H(2) 2.7636 .
O(1) H(4) 2.6453 .
O(1) H(23) 3.2614 .
O(1) H(28) 3.07(6) .
O(1) H(29) 2.90(5) .
O(2) H(9) 2.6083 .
O(2) H(11) 2.7633 .
O(2) H(12) 3.0084 .
O(3) H(20) 2.4032 .
O(3) H(21) 3.3647 .
O(3) H(23) 2.9870 .
O(3) H(24) 3.0853 .
O(3) H(27) 3.5198 .
O(3) H(28) 3.11(5) .
O(3) H(29) 2.13(5) .
O(4) H(13) 3.3948 .
O(4) H(14) 2.4232 .
O(4) H(17) 3.1318 .
O(4) H(18) 3.0360 .
O(5) H(6) 2.9155 .
O(5) H(11) 2.4253 .
O(5) H(25) 3.1856 .
O(6) H(25) 3.1961 .
O(7) H(17) 2.9769 .
O(7) H(18) 2.5548 .
O(7) H(26) 3.1770 .
O(8) H(11) 3.4894 .
O(8) H(26) 3.1871 .
O(9) H(7) 2.8742 65602
O(9) H(27) 3.1887 .
O(9) H(28) 3.14(6) .
O(9) H(28) 3.51(4) 65602
O(9) H(29) 2.92(6) .
O(9) H(29) 3.43(4) 65602
O(10) H(4) 2.7750 45501
O(10) H(7) 3.4782 .
O(10) H(9) 3.5746 .
O(10) H(27) 3.1881 .
O(10) H(28) 2.85(6) 65602
O(10) H(29) 2.76(4) .
O(10) H(29) 3.52(6) 65602
O(11) H(2) 2.6264 .
O(11) H(7) 2.8265 .
N(1) H(1) 2.8994 .
N(1) H(2) 2.4879 .
N(1) H(3) 3.2588 .
N(1) H(4) 2.3912 .
N(1) H(5) 3.2044 .
N(1) H(6) 2.8214 .
N(1) H(7) 2.9681 .
N(1) H(28) 3.43(6) .
N(1) H(29) 2.95(6) .
N(2) H(6) 2.9435 .
N(2) H(7) 2.8238 .
N(2) H(8) 3.1982 .
N(2) H(9) 2.3842 .
N(2) H(10) 3.2435 .
N(2) H(11) 2.4759 .
N(2) H(12) 2.8833 .
N(3) H(16) 3.5025 .
N(3) H(18) 3.1177 .
N(3) H(19) 3.2367 .
N(3) H(20) 2.4632 .
N(3) H(21) 2.8727 .
N(3) H(22) 3.1883 .
N(3) H(23) 2.3718 .
N(3) H(24) 2.8113 .
N(3) H(29) 3.17(5) .
N(4) H(13) 2.8769 .
N(4) H(14) 2.4608 .
N(4) H(15) 3.2379 .
N(4) H(16) 3.2117 .
N(4) H(17) 2.8436 .
N(4) H(18) 2.4112 .
N(4) H(22) 3.4804 .
N(4) H(23) 3.0773 .
C(1) H(2) 3.5532 .
C(1) H(4) 3.2443 .
C(1) H(6) 3.1721 .
C(1) H(7) 3.1704 .
C(1) H(9) 3.2211 .
C(1) H(11) 3.5417 .
C(1) H(29) 3.28(6) .
C(2) H(18) 2.9792 .
C(2) H(23) 2.8516 .
C(3) H(1) 2.0488 .
C(3) H(2) 2.0483 .
C(3) H(3) 2.0513 .
C(3) H(4) 2.0569 .
C(3) H(5) 2.0600 .
C(3) H(6) 2.0483 .
C(3) H(7) 2.5784 .
C(3) H(8) 3.0964 .
C(3) H(9) 3.3136 .
C(3) H(10) 2.6523 .
C(3) H(11) 2.9501 .
C(3) H(12) 3.3768 .
C(4) H(1) 3.3780 .
C(4) H(2) 2.9589 .
C(4) H(3) 2.6565 .
C(4) H(4) 3.3091 .
C(4) H(5) 3.0851 .
C(4) H(6) 2.5581 .
C(4) H(7) 2.0586 .
C(4) H(8) 2.0612 .
C(4) H(9) 2.0579 .
C(4) H(10) 2.0349 .
C(4) H(11) 2.0374 .
C(4) H(12) 2.0393 .
C(5) H(13) 2.0389 .
C(5) H(14) 2.0367 .
C(5) H(15) 2.0359 .
C(5) H(16) 2.0469 .
C(5) H(17) 2.0523 .
C(5) H(18) 2.0473 .
C(5) H(19) 3.0759 .
C(5) H(20) 3.3418 .
C(5) H(21) 2.6029 .
C(5) H(22) 2.6607 .
C(5) H(23) 2.9221 .
C(5) H(24) 3.3839 .
C(6) H(13) 2.5839 .
C(6) H(14) 3.3217 .
C(6) H(15) 3.0634 .
C(6) H(16) 2.6601 .
C(6) H(17) 3.3867 .
C(6) H(18) 2.9277 .
C(6) H(19) 2.0506 .
C(6) H(20) 2.0477 .
C(6) H(21) 2.0421 .
C(6) H(22) 2.0554 .
C(6) H(23) 2.0470 .
C(6) H(24) 2.0543 .
C(7) H(4) 2.9280 .
C(7) H(5) 2.5351 .
C(7) H(6) 3.2834 .
C(7) H(7) 2.5423 .
C(7) H(8) 3.1650 .
C(7) H(10) 3.3238 .
C(7) H(28) 3.49(6) .
C(8) H(1) 2.5050 .
C(8) H(2) 3.2709 .
C(8) H(3) 2.9619 .
C(8) H(10) 2.7344 .
C(8) H(11) 2.9058 .
C(9) H(2) 2.9220 .
C(9) H(3) 2.7390 .
C(9) H(10) 2.9462 .
C(9) H(11) 3.2632 .
C(9) H(12) 2.4918 .
C(9) H(12) 3.5727 66602
C(10) H(3) 3.3282 .
C(10) H(5) 3.1546 .
C(10) H(6) 2.5261 .
C(10) H(7) 3.2765 .
C(10) H(8) 2.5223 .
C(10) H(8) 3.3814 66602
C(10) H(9) 2.9103 .
C(10) H(12) 2.9602 66602
C(11) H(16) 2.9150 .
C(11) H(17) 2.4988 .
C(11) H(18) 3.2574 .
C(11) H(22) 2.4450 .
C(11) H(23) 3.2167 .
C(12) H(13) 3.2761 .
C(12) H(14) 2.8798 .
C(12) H(15) 2.5082 .
C(12) H(19) 3.4488 .
C(12) H(21) 2.3815 .
C(13) H(16) 2.4683 .
C(13) H(18) 3.2377 .
C(13) H(22) 2.9379 .
C(13) H(23) 3.2651 .
C(13) H(24) 2.5061 .
C(13) H(27) 3.4200 .
C(14) H(13) 2.3500 .
C(14) H(15) 3.4382 .
C(14) H(19) 2.5356 .
C(14) H(20) 2.8858 .
C(14) H(21) 3.2879 .
C(14) H(27) 3.4309 65501
C(15) H(6) 3.2082 .
C(15) H(11) 3.4062 .
C(15) H(25) 2.6302 .
C(16) H(6) 3.5654 .
C(16) H(11) 3.1918 .
C(16) H(25) 2.0313 .
C(17) H(26) 3.4039 65501
C(18) H(25) 2.0209 .
C(19) H(25) 2.5987 .
C(20) H(17) 3.5880 .
C(20) H(18) 3.3986 .
C(20) H(26) 2.6203 .
C(21) H(18) 3.4223 .
C(21) H(26) 2.0186 .
C(22) H(25) 3.3434 45501
C(23) H(26) 2.0265 .
C(24) H(24) 2.9592 46501
C(24) H(26) 2.5953 .
C(25) H(20) 3.2240 .
C(25) H(27) 2.6360 .
C(26) H(7) 3.5482 65602
C(26) H(20) 3.4065 .
C(26) H(27) 2.0254 .
C(26) H(29) 3.29(5) .
C(27) H(20) 3.0863 .
C(27) H(23) 3.1408 45501
C(27) H(29) 3.48(5) .
C(28) H(4) 3.5790 45501
C(28) H(23) 3.3736 45501
C(28) H(27) 2.0229 .
C(28) H(28) 3.52(6) 65602
C(28) H(29) 3.18(5) .
C(29) H(23) 3.5285 45501
C(29) H(27) 2.6280 .
H(1) F(12) 3.5846 66602
H(3) F(12) 2.4904 66602
H(4) F(16) 2.9458 65501
H(4) O(10) 2.7750 65501
H(4) C(28) 3.5790 65501
H(6) F(16) 3.3480 65501
H(7) F(15) 3.2150 65602
H(7) O(9) 2.8742 65602
H(7) C(26) 3.5482 65602
H(8) F(15) 2.7797 65602
H(8) C(10) 3.3814 66602
H(9) F(1) 3.0333 45501
H(12) C(9) 3.5727 66602
H(12) C(10) 2.9602 66602
H(13) F(18) 2.9358 65501
H(14) F(18) 3.2468 65501
H(19) F(10) 3.0212 64501
H(22) F(11) 3.0951 64501
H(22) F(18) 3.4695 65501
H(23) F(16) 3.3950 65501
H(23) F(18) 3.3175 65501
H(23) C(27) 3.1408 65501
H(23) C(28) 3.3736 65501
H(23) C(29) 3.5285 65501
H(24) F(10) 2.6232 64501
H(24) F(11) 2.8268 64501
H(24) F(12) 2.8312 64501
H(24) C(24) 2.9592 64501
H(25) F(10) 2.7393 65501
H(25) F(13) 3.3415 56501
H(25) F(14) 3.3154 56501
H(25) C(22) 3.3434 65501
H(26) F(5) 2.7565 45501
H(26) C(17) 3.4039 45501
H(27) C(14) 3.4309 45501
H(28) O(9) 3.51(4) 65602
H(28) O(10) 2.85(6) 65602
H(28) C(28) 3.52(6) 65602
H(29) Ni(2) 2.45(5) .
H(29) Ni(2) 2.45(5) 65602
H(29) O(1) 2.90(5) .
H(29) O(3) 2.13(5) .
H(29) O(9) 2.92(6) .
H(29) O(9) 3.43(4) 65602
H(29) O(10) 2.76(4) .
H(29) O(10) 3.52(6) 65602
H(29) N(1) 2.95(6) .
H(29) N(3) 3.17(5) .
H(29) C(1) 3.28(6) .
H(29) C(26) 3.29(5) .
H(29) C(27) 3.48(5) .
H(29) C(28) 3.18(5) .

loop_
_geom_torsion_atom_site_label_1
_geom_torsion_atom_site_label_2
_geom_torsion_atom_site_label_3
_geom_torsion_atom_site_label_4
_geom_torsion
O(4) Ni(1) O(2) N(2) -48.7(2)
O(5) Ni(1) O(2) N(2) 37.8(2)
O(7) Ni(1) O(2) N(2) -138.6(2)
O(8) Ni(1) O(2) N(2) 130.5(2)
O(2) Ni(1) O(4) N(4) -31.0(2)
O(5) Ni(1) O(4) N(4) -122.9(2)
O(6) Ni(1) O(4) N(4) 146.5(2)
O(7) Ni(1) O(4) N(4) 57.4(2)
O(2) Ni(1) O(5) C(16) 159.1(2)
O(4) Ni(1) O(5) C(16) -109.0(2)
O(6) Ni(1) O(5) C(16) -16.2(2)
O(8) Ni(1) O(5) C(16) 69.8(2)
O(4) Ni(1) O(6) C(18) 111.7(2)
O(5) Ni(1) O(6) C(18) 25.2(2)
O(7) Ni(1) O(6) C(18) -158.3(2)
O(8) Ni(1) O(6) C(18) -67.4(2)
O(2) Ni(1) O(7) C(21) -104.7(3)
O(4) Ni(1) O(7) C(21) 163.3(3)
O(6) Ni(1) O(7) C(21) 70.4(3)
O(8) Ni(1) O(7) C(21) -15.5(3)
O(2) Ni(1) O(8) C(23) 104.3(3)
O(5) Ni(1) O(8) C(23) -163.7(3)
O(6) Ni(1) O(8) C(23) -73.1(3)
O(7) Ni(1) O(8) C(23) 16.0(3)
O(10) Ni(2) O(9) C(26) -3.7(3)
O(11) Ni(2) O(9) C(26) 84.5(4)
O(9) Ni(2) O(10) C(28) 3.2(3)
O(11) Ni(2) O(10) C(28) -86.0(3)
Ni(1) O(2) N(2) C(1) 72.5(4)
Ni(1) O(2) N(2) C(4) -120.2(3)
Ni(1) O(4) N(4) C(2) 59.0(4)
Ni(1) O(4) N(4) C(5) -119.5(2)
Ni(1) O(5) C(16) C(15) -177.9(2)
Ni(1) O(5) C(16) C(17) 3.3(4)
Ni(1) O(6) C(18) C(17) -24.1(5)
Ni(1) O(6) C(18) C(19) 157.2(2)
Ni(1) O(7) C(21) C(20) -171.3(3)
Ni(1) O(7) C(21) C(22) 10.3(7)
Ni(1) O(8) C(23) C(22) -11.4(6)
Ni(1) O(8) C(23) C(24) 166.8(3)
Ni(2) O(9) C(26) C(25) -170.4(3)
Ni(2) O(9) C(26) C(27) 5.7(6)
Ni(2) O(10) C(28) C(27) -4.6(6)
Ni(2) O(10) C(28) C(29) 172.7(3)
O(1) N(1) C(1) N(2) 178.9(3)
O(1) N(1) C(1) C(2) -0.6(6)
C(3) N(1) C(1) N(2) 7.9(4)
C(3) N(1) C(1) C(2) -171.7(3)
O(1) N(1) C(3) C(4) 168.5(3)
O(1) N(1) C(3) C(7) 46.8(5)
O(1) N(1) C(3) C(8) -72.9(4)
C(1) N(1) C(3) C(4) -20.4(4)
C(1) N(1) C(3) C(7) -142.1(3)
C(1) N(1) C(3) C(8) 98.2(3)
O(2) N(2) C(1) N(1) 178.0(3)
O(2) N(2) C(1) C(2) -2.5(6)
C(4) N(2) C(1) N(1) 9.5(4)
C(4) N(2) C(1) C(2) -171.0(3)
O(2) N(2) C(4) C(3) 169.9(3)
O(2) N(2) C(4) C(9) -71.3(4)
O(2) N(2) C(4) C(10) 47.9(5)
C(1) N(2) C(4) C(3) -21.4(4)
C(1) N(2) C(4) C(9) 97.4(3)
C(1) N(2) C(4) C(10) -143.4(3)
O(3) N(3) C(2) N(4) 174.2(3)
O(3) N(3) C(2) C(1) -8.7(5)
C(6) N(3) C(2) N(4) -11.6(3)
C(6) N(3) C(2) C(1) 165.5(3)
O(3) N(3) C(6) C(5) -164.3(3)
O(3) N(3) C(6) C(13) -42.0(4)
O(3) N(3) C(6) C(14) 76.8(4)
C(2) N(3) C(6) C(5) 21.3(3)
C(2) N(3) C(6) C(13) 143.7(3)
C(2) N(3) C(6) C(14) -97.5(3)
O(4) N(4) C(2) N(3) 177.1(3)
O(4) N(4) C(2) C(1) 0.0(4)
C(5) N(4) C(2) N(3) -4.2(3)
C(5) N(4) C(2) C(1) 178.7(2)
O(4) N(4) C(5) C(6) -164.5(3)
O(4) N(4) C(5) C(11) -43.3(4)
O(4) N(4) C(5) C(12) 76.1(4)
C(2) N(4) C(5) C(6) 16.8(3)
C(2) N(4) C(5) C(11) 137.9(3)
C(2) N(4) C(5) C(12) -102.6(3)
N(1) C(1) C(2) N(3) -49.1(5)
N(1) C(1) C(2) N(4) 127.6(4)
N(2) C(1) C(2) N(3) 131.4(4)
N(2) C(1) C(2) N(4) -51.9(5)
N(1) C(3) C(4) N(2) 23.2(4)
N(1) C(3) C(4) C(9) -88.5(3)
N(1) C(3) C(4) C(10) 141.3(3)
C(7) C(3) C(4) N(2) 141.4(3)
C(7) C(3) C(4) C(9) 29.7(4)
C(7) C(3) C(4) C(10) -100.5(4)
C(8) C(3) C(4) N(2) -88.9(3)
C(8) C(3) C(4) C(9) 159.4(3)
C(8) C(3) C(4) C(10) 29.2(4)
N(4) C(5) C(6) N(3) -21.1(3)
N(4) C(5) C(6) C(13) -139.1(3)
N(4) C(5) C(6) C(14) 91.1(3)
C(11) C(5) C(6) N(3) -138.2(3)
C(11) C(5) C(6) C(13) 103.9(3)
C(11) C(5) C(6) C(14) -25.9(4)
C(12) C(5) C(6) N(3) 92.4(3)
C(12) C(5) C(6) C(13) -25.6(3)
C(12) C(5) C(6) C(14) -155.4(2)
F(1) C(15) C(16) O(5) -65.7(5)
F(1) C(15) C(16) C(17) 113.2(4)
F(2) C(15) C(16) O(5) 53.0(4)
F(2) C(15) C(16) C(17) -128.1(4)
F(3) C(15) C(16) O(5) 172.4(3)
F(3) C(15) C(16) C(17) -8.6(4)
O(5) C(16) C(17) C(18) 7.9(5)
C(15) C(16) C(17) C(18) -170.8(3)
C(16) C(17) C(18) O(6) 4.4(5)
C(16) C(17) C(18) C(19) -176.9(3)
O(6) C(18) C(19) F(4) 25.5(6)
O(6) C(18) C(19) F(5) 142.2(4)
O(6) C(18) C(19) F(6) -95.7(5)
C(17) C(18) C(19) F(4) -153.4(5)
C(17) C(18) C(19) F(5) -36.7(5)
C(17) C(18) C(19) F(6) 85.4(5)
F(7) C(20) C(21) O(7) -58.5(5)
F(7) C(20) C(21) C(22) 120.2(5)
F(8) C(20) C(21) O(7) 54.4(7)
F(8) C(20) C(21) C(22) -127.0(5)
F(9) C(20) C(21) O(7) -173.5(5)
F(9) C(20) C(21) C(22) 5.2(8)
O(7) C(21) C(22) C(23) 1.0(8)
C(20) C(21) C(22) C(23) -177.4(4)
C(21) C(22) C(23) O(8) -0.2(6)
C(21) C(22) C(23) C(24) -178.4(4)
O(8) C(23) C(24) F(10) 156.2(4)
O(8) C(23) C(24) F(11) -83.4(4)
O(8) C(23) C(24) F(12) 35.9(5)
C(22) C(23) C(24) F(10) -25.4(5)
C(22) C(23) C(24) F(11) 95.1(4)
C(22) C(23) C(24) F(12) -145.6(4)
F(13) C(25) C(26) O(9) 68.8(5)
F(13) C(25) C(26) C(27) -107.7(4)
F(14) C(25) C(26) O(9) -171.8(4)
F(14) C(25) C(26) C(27) 11.7(6)
F(15) C(25) C(26) O(9) -50.2(5)
F(15) C(25) C(26) C(27) 133.3(4)
O(9) C(26) C(27) C(28) -5.8(7)
C(25) C(26) C(27) C(28) 170.0(4)
C(26) C(27) C(28) O(10) 5.2(7)
C(26) C(27) C(28) C(29) -172.0(4)
O(10) C(28) C(29) F(16) 58.5(5)
O(10) C(28) C(29) F(17) -61.5(4)
O(10) C(28) C(29) F(18) 178.9(4)
C(27) C(28) C(29) F(16) -123.8(4)
C(27) C(28) C(29) F(17) 116.1(4)
C(27) C(28) C(29) F(18) -3.4(5)
